data_4116266
loop_
_publ_author_name
'Seiya Kobatake'
'Katsunori Shibata'
'Kingo Uchida'
'Masahiro Irie'

_publ_contact_author
;
    Prof. Masahiro Irie
    Department of Chemistry and Biochemistry
    Graduate School of Engineering
    Kyushu University
    6-10-1 Hakozaki, Higashi-ku
    Fukuoka  812-8581, Japan
;
_publ_contact_author_email irie@cstf.kyushu-u.ac.jp
_publ_contact_author_fax +81-92-642-3568
_publ_contact_author_phone +81-92-642-3556
_publ_section_title
;
 Photochromism of 1,2-Bis(2-ethyl-5-phenyl-3-thienyl)perfluorocyclopentene
 in a Single-Crystalline Phase. Conrotatory Thermal Cycloreversion of the
 Closed-Ring Isomer
;
_journal_name_full 'Journal of the American Chemical Society'
_journal_page_first 12135
_journal_page_last 12141
_journal_paper_doi 10.1021/ja001996g
_journal_volume 122
_journal_year 2000
_chemical_formula_sum 'C29 H22 F6 S2'
_chemical_formula_weight 548.59
_chemical_name_systematic
;\
1,2-diethyl-8,8,9,9,10,10-hexafluoro-4,14-diphenyl-3,15-dithiatetracyclo-\
[10.3.0.0^2,6^.0^7,11^] pentadeca-4,6(7),11(12),13-tetraene
;
_space_group_IT_number 15
_symmetry_cell_setting monoclinic
_symmetry_space_group_name_Hall '-C 2yc'
_symmetry_space_group_name_H-M 'C 1 2/c 1'
_atom_sites_solution_hydrogens geom
_atom_sites_solution_primary direct
_atom_sites_solution_secondary difmap
_audit_creation_method SHELXL-97
_cell_angle_alpha 90.00
_cell_angle_beta 100.719(3)
_cell_angle_gamma 90.00
_cell_formula_units_Z 8
_cell_length_a 29.762(6)
_cell_length_b 12.427(2)
_cell_length_c 13.424(3)
_cell_measurement_reflns_used 5455
_cell_measurement_temperature 123(2)
_cell_measurement_theta_max 27.61
_cell_measurement_theta_min 1.39
_cell_volume 4878.3(17)
_computing_cell_refinement 'Bruker SMART'
_computing_data_collection 'Bruker SMART'
_computing_data_reduction 'Bruker SHELXTL'
_computing_molecular_graphics 'Bruker SHELXTL'
_computing_publication_material 'Bruker SHELXTL'
_computing_structure_refinement 'SHELXL-97 (Sheldrick, 1997)'
_computing_structure_solution 'SHELXS-97 (Sheldrick, 1990)'
_diffrn_ambient_temperature 123(2)
_diffrn_measured_fraction_theta_full 0.940
_diffrn_measured_fraction_theta_max 0.940
_diffrn_measurement_device_type 'CCD area detector'
_diffrn_measurement_method 'omega scans'
_diffrn_radiation_monochromator graphite
_diffrn_radiation_source 'sealed tube'
_diffrn_radiation_type MoK\a
_diffrn_radiation_wavelength 0.71073
_diffrn_reflns_av_R_equivalents 0.0593
_diffrn_reflns_av_sigmaI/netI 0.0583
_diffrn_reflns_limit_h_max 26
_diffrn_reflns_limit_h_min -38
_diffrn_reflns_limit_k_max 16
_diffrn_reflns_limit_k_min -11
_diffrn_reflns_limit_l_max 16
_diffrn_reflns_limit_l_min -17
_diffrn_reflns_number 14207
_diffrn_reflns_theta_full 27.61
_diffrn_reflns_theta_max 27.61
_diffrn_reflns_theta_min 1.39
_diffrn_standards_decay_% 1.0
_exptl_absorpt_coefficient_mu 0.282
_exptl_absorpt_correction_type none
_exptl_crystal_colour blue
_exptl_crystal_density_diffrn 1.494
_exptl_crystal_description plate
_exptl_crystal_F_000 2256
_exptl_crystal_size_max 0.7
_exptl_crystal_size_mid 0.5
_exptl_crystal_size_min 0.3
_refine_diff_density_max 0.463
_refine_diff_density_min -0.382
_refine_diff_density_rms 0.069
_refine_ls_extinction_method none
_refine_ls_goodness_of_fit_ref 0.969
_refine_ls_hydrogen_treatment mixed
_refine_ls_matrix_type full
_refine_ls_number_parameters 336
_refine_ls_number_reflns 5320
_refine_ls_number_restraints 0
_refine_ls_restrained_S_all 0.969
_refine_ls_R_factor_all 0.0679
_refine_ls_R_factor_gt 0.0411
_refine_ls_shift/su_max 0.001
_refine_ls_shift/su_mean 0.000
_refine_ls_structure_factor_coef Fsqd
_refine_ls_weighting_details 'calc w=1/[\s^2^(Fo^2^)+(0.0616P)^2^+0.0000P] where P=(Fo^2^+2Fc^2^)/3'
_refine_ls_weighting_scheme calc
_refine_ls_wR_factor_gt 0.0951
_refine_ls_wR_factor_ref 0.1061
_reflns_number_gt 3869
_reflns_number_total 5320
_reflns_threshold_expression >2sigma(I)
_cod_data_source_file ja001996g_3.cif
_cod_data_source_block com1b
_cod_original_cell_volume 4878.2(16)
_cod_depositor_comments
;
 Correcting the _chemical_name_systematic data item value by replacing
 the '<', '>' symbols with the '^' symbol. This is the preferred way of
 denoting superscript symbols in CIF files.

 Antanas Vaitkus,
 2018-10-12
;
_cod_database_code 4116266

loop_
_symmetry_equiv_pos_as_xyz
'x, y, z'
'-x, y, -z+1/2'
'x+1/2, y+1/2, z'
'-x+1/2, y+1/2, -z+1/2'
'-x, -y, -z'
'x, -y, z-1/2'
'-x+1/2, -y+1/2, -z'
'x+1/2, -y+1/2, z-1/2'

loop_
_atom_site_label
_atom_site_type_symbol
_atom_site_fract_x
_atom_site_fract_y
_atom_site_fract_z
_atom_site_U_iso_or_equiv
_atom_site_adp_type
_atom_site_occupancy
_atom_site_symmetry_multiplicity
_atom_site_calc_flag
_atom_site_refinement_flags
S1 S 0.088594(18) 0.81030(4) 0.06042(3) 0.01801(13) Uani 1 1 d .
S2 S 0.078895(18) 0.52848(4) 0.00755(4) 0.01807(13) Uani 1 1 d .
F1 F 0.21644(4) 0.76154(9) 0.40879(8) 0.0264(3) Uani 1 1 d .
F2 F 0.26554(4) 0.73186(10) 0.31123(9) 0.0272(3) Uani 1 1 d .
F3 F 0.21161(5) 0.55870(10) 0.45333(9) 0.0292(3) Uani 1 1 d .
F4 F 0.28188(4) 0.56701(10) 0.43033(9) 0.0300(3) Uani 1 1 d .
F5 F 0.21323(5) 0.40282(9) 0.32472(9) 0.0267(3) Uani 1 1 d .
F6 F 0.26084(4) 0.48731(10) 0.24738(10) 0.0292(3) Uani 1 1 d .
C1 C 0.13212(7) 0.70500(15) 0.09595(14) 0.0165(4) Uani 1 1 d .
C2 C 0.16170(7) 0.74611(15) 0.19444(14) 0.0156(4) Uani 1 1 d .
C3 C 0.15300(7) 0.85479(16) 0.21601(14) 0.0166(4) Uani 1 1 d .
H3 H 0.1718 0.8942 0.2685 0.020 Uiso 1 1 calc R
C4 C 0.11575(7) 0.89815(15) 0.15589(14) 0.0165(4) Uani 1 1 d .
C5 C 0.18965(7) 0.67301(15) 0.25042(14) 0.0158(4) Uani 1 1 d .
C6 C 0.22696(7) 0.69155(16) 0.33915(14) 0.0183(4) Uani 1 1 d .
C7 C 0.23812(7) 0.57849(16) 0.38460(15) 0.0207(5) Uani 1 1 d .
C8 C 0.22402(7) 0.50160(15) 0.29344(15) 0.0187(4) Uani 1 1 d .
C9 C 0.18612(7) 0.55901(15) 0.22747(14) 0.0157(4) Uani 1 1 d .
C10 C 0.11156(7) 0.59601(15) 0.11975(14) 0.0158(4) Uani 1 1 d .
C11 C 0.15078(7) 0.51831(15) 0.15962(13) 0.0156(4) Uani 1 1 d .
C12 C 0.14284(7) 0.41291(15) 0.11895(14) 0.0162(4) Uani 1 1 d .
H12 H 0.1612 0.3529 0.1447 0.019 Uiso 1 1 calc R
C13 C 0.10698(7) 0.40502(16) 0.04044(14) 0.0169(4) Uani 1 1 d .
C14 C 0.16144(7) 0.69580(16) 0.01217(14) 0.0191(4) Uani 1 1 d .
H14A H 0.1840 0.6373 0.0308 0.023 Uiso 1 1 calc R
H14B H 0.1412 0.6749 -0.0520 0.023 Uiso 1 1 calc R
C15 C 0.18694(8) 0.79793(17) -0.00630(16) 0.0243(5) Uani 1 1 d .
H15A H 0.1650 0.8568 -0.0244 0.036 Uiso 1 1 calc R
H15B H 0.2036 0.7858 -0.0618 0.036 Uiso 1 1 calc R
H15C H 0.2086 0.8170 0.0554 0.036 Uiso 1 1 calc R
C16 C 0.08081(7) 0.60679(15) 0.20095(14) 0.0176(4) Uani 1 1 d .
H16A H 0.0987 0.6428 0.2614 0.021 Uiso 1 1 calc R
H16B H 0.0547 0.6541 0.1737 0.021 Uiso 1 1 calc R
C17 C 0.06228(8) 0.50172(16) 0.23424(16) 0.0222(5) Uani 1 1 d .
H17A H 0.0449 0.4646 0.1750 0.033 Uiso 1 1 calc R
H17B H 0.0422 0.5166 0.2828 0.033 Uiso 1 1 calc R
H17C H 0.0878 0.4561 0.2663 0.033 Uiso 1 1 calc R
C18 C 0.09574(7) 1.00373(15) 0.16840(14) 0.0170(4) Uani 1 1 d .
C19 C 0.12078(8) 1.08253(16) 0.22877(14) 0.0204(4) Uani 1 1 d .
H19 H 0.1518 1.0694 0.2585 0.024 Uiso 1 1 calc R
C20 C 0.10077(8) 1.17954(17) 0.24559(15) 0.0241(5) Uani 1 1 d .
H20 H 0.1181 1.2325 0.2871 0.029 Uiso 1 1 calc R
C21 C 0.05576(8) 1.20015(17) 0.20246(15) 0.0249(5) Uani 1 1 d .
H21 H 0.0420 1.2665 0.2150 0.030 Uiso 1 1 calc R
C22 C 0.03083(8) 1.12325(16) 0.14080(15) 0.0237(5) Uani 1 1 d .
H22 H 0.0000 1.1375 0.1103 0.028 Uiso 1 1 calc R
C23 C 0.05051(8) 1.02640(16) 0.12351(14) 0.0192(4) Uani 1 1 d .
H23 H 0.0332 0.9745 0.0807 0.023 Uiso 1 1 calc R
C24 C 0.09052(7) 0.30727(15) -0.01598(14) 0.0165(4) Uani 1 1 d .
C25 C 0.11973(8) 0.21943(16) -0.01573(14) 0.0200(4) Uani 1 1 d .
H25 H 0.1503 0.2235 0.0204 0.024 Uiso 1 1 calc R
C26 C 0.10434(8) 0.12611(16) -0.06792(15) 0.0218(5) Uani 1 1 d .
H26 H 0.1244 0.0665 -0.0671 0.026 Uiso 1 1 calc R
C27 C 0.05987(8) 0.11940(16) -0.12116(14) 0.0220(5) Uani 1 1 d .
H27 H 0.0495 0.0557 -0.1574 0.026 Uiso 1 1 calc R
C28 C 0.03080(8) 0.20554(17) -0.12128(14) 0.0201(5) Uani 1 1 d .
H28 H 0.0002 0.2008 -0.1572 0.024 Uiso 1 1 calc R
C29 C 0.04574(7) 0.29918(16) -0.06948(14) 0.0184(4) Uani 1 1 d .
H29 H 0.0254 0.3582 -0.0704 0.022 Uiso 1 1 calc R

loop_
_atom_site_aniso_label
_atom_site_aniso_U_11
_atom_site_aniso_U_22
_atom_site_aniso_U_33
_atom_site_aniso_U_23
_atom_site_aniso_U_13
_atom_site_aniso_U_12
S1 0.0205(3) 0.0161(2) 0.0146(2) -0.00151(18) -0.0041(2) 0.0022(2)
S2 0.0211(3) 0.0174(3) 0.0130(2) -0.00188(18) -0.00388(19) 0.0010(2)
F1 0.0309(8) 0.0256(7) 0.0182(6) -0.0093(5) -0.0072(5) 0.0058(6)
F2 0.0190(7) 0.0286(7) 0.0314(7) 0.0052(5) -0.0024(5) -0.0056(6)
F3 0.0412(8) 0.0303(7) 0.0160(6) 0.0014(5) 0.0052(6) -0.0057(6)
F4 0.0252(7) 0.0258(7) 0.0309(7) -0.0018(5) -0.0161(6) 0.0040(6)
F5 0.0330(8) 0.0164(6) 0.0256(6) 0.0026(5) -0.0081(6) 0.0004(5)
F6 0.0201(7) 0.0351(7) 0.0313(7) -0.0073(6) 0.0022(6) 0.0079(6)
C1 0.0177(11) 0.0163(10) 0.0144(9) -0.0009(7) 0.0001(8) 0.0023(8)
C2 0.0151(10) 0.0172(10) 0.0139(9) -0.0007(7) 0.0007(8) -0.0007(8)
C3 0.0171(11) 0.0171(10) 0.0148(9) -0.0014(7) 0.0010(8) -0.0025(8)
C4 0.0193(11) 0.0177(10) 0.0122(9) -0.0004(7) 0.0020(8) -0.0033(8)
C5 0.0173(11) 0.0172(10) 0.0122(9) -0.0017(7) 0.0008(8) -0.0013(8)
C6 0.0178(11) 0.0188(10) 0.0171(9) -0.0032(8) -0.0002(8) -0.0009(8)
C7 0.0190(11) 0.0241(11) 0.0159(10) -0.0008(8) -0.0043(8) 0.0015(9)
C8 0.0175(11) 0.0159(10) 0.0211(10) -0.0011(8) -0.0007(8) 0.0012(8)
C9 0.0170(11) 0.0168(10) 0.0128(9) 0.0002(7) 0.0014(8) 0.0024(8)
C10 0.0162(11) 0.0175(10) 0.0116(9) -0.0018(7) -0.0031(8) 0.0008(8)
C11 0.0164(10) 0.0185(10) 0.0115(9) 0.0011(7) 0.0018(8) 0.0023(8)
C12 0.0181(11) 0.0159(10) 0.0138(9) 0.0011(7) 0.0008(8) 0.0021(8)
C13 0.0193(11) 0.0185(10) 0.0135(9) 0.0002(7) 0.0044(8) 0.0008(8)
C14 0.0216(12) 0.0198(10) 0.0153(9) -0.0005(8) 0.0020(8) 0.0020(9)
C15 0.0270(13) 0.0259(11) 0.0207(10) -0.0001(8) 0.0060(9) -0.0031(10)
C16 0.0159(11) 0.0200(10) 0.0155(9) -0.0026(7) -0.0007(8) 0.0011(8)
C17 0.0219(12) 0.0246(11) 0.0204(10) -0.0004(8) 0.0050(9) -0.0019(9)
C18 0.0212(11) 0.0173(10) 0.0127(9) 0.0023(7) 0.0040(8) -0.0006(8)
C19 0.0231(12) 0.0192(10) 0.0169(10) 0.0018(8) -0.0012(8) 0.0011(9)
C20 0.0344(14) 0.0178(10) 0.0183(10) -0.0023(8) 0.0004(9) -0.0028(9)
C21 0.0352(14) 0.0172(10) 0.0232(11) 0.0008(8) 0.0073(10) 0.0054(10)
C22 0.0252(12) 0.0226(11) 0.0225(11) 0.0046(8) 0.0029(9) 0.0040(9)
C23 0.0249(12) 0.0179(10) 0.0139(9) 0.0015(7) 0.0018(8) -0.0010(9)
C24 0.0207(11) 0.0199(10) 0.0092(8) -0.0004(7) 0.0035(8) -0.0014(9)
C25 0.0203(11) 0.0235(11) 0.0158(10) -0.0015(8) 0.0022(8) -0.0006(9)
C26 0.0271(12) 0.0206(11) 0.0184(10) -0.0020(8) 0.0062(9) 0.0026(9)
C27 0.0301(13) 0.0213(11) 0.0148(10) -0.0047(8) 0.0047(9) -0.0062(9)
C28 0.0208(12) 0.0258(11) 0.0129(9) -0.0002(8) 0.0013(8) -0.0050(9)
C29 0.0225(12) 0.0200(10) 0.0125(9) 0.0025(8) 0.0030(8) 0.0008(9)

loop_
_atom_type_symbol
_atom_type_description
_atom_type_scat_dispersion_real
_atom_type_scat_dispersion_imag
_atom_type_scat_source
C C 0.0033 0.0016 'International Tables Vol C Tables 4.2.6.8 and 6.1.1.4'
H H 0.0000 0.0000 'International Tables Vol C Tables 4.2.6.8 and 6.1.1.4'
F F 0.0171 0.0103 'International Tables Vol C Tables 4.2.6.8 and 6.1.1.4'
S S 0.1246 0.1234 'International Tables Vol C Tables 4.2.6.8 and 6.1.1.4'

loop_
_geom_angle_atom_site_label_1
_geom_angle_atom_site_label_2
_geom_angle_atom_site_label_3
_geom_angle
C4 S1 C1 92.67(9)
C13 S2 C10 92.18(9)
C2 C1 C10 107.45(15)
C2 C1 C14 109.85(17)
C10 C1 C14 112.56(15)
C2 C1 S1 104.48(13)
C10 C1 S1 112.98(14)
C14 C1 S1 109.17(13)
C5 C2 C3 129.85(18)
C5 C2 C1 116.62(17)
C3 C2 C1 113.38(16)
C4 C3 C2 114.71(18)
C3 C4 C18 126.38(18)
C3 C4 S1 113.61(15)
C18 C4 S1 119.86(15)
C2 C5 C9 121.51(17)
C2 C5 C6 128.89(18)
C9 C5 C6 109.60(16)
F1 C6 F2 105.52(15)
F1 C6 C5 114.70(17)
F2 C6 C5 112.15(16)
F1 C6 C7 111.82(16)
F2 C6 C7 108.18(17)
C5 C6 C7 104.44(16)
F4 C7 F3 108.11(16)
F4 C7 C6 113.42(17)
F3 C7 C6 109.12(17)
F4 C7 C8 113.21(17)
F3 C7 C8 108.80(17)
C6 C7 C8 104.04(15)
F5 C8 F6 106.18(16)
F5 C8 C9 115.06(17)
F6 C8 C9 112.19(16)
F5 C8 C7 111.06(16)
F6 C8 C7 108.40(17)
C9 C8 C7 103.88(16)
C11 C9 C5 121.62(18)
C11 C9 C8 129.19(18)
C5 C9 C8 109.06(16)
C11 C10 C1 108.64(17)
C11 C10 C16 108.60(15)
C1 C10 C16 112.17(15)
C11 C10 S2 104.55(12)
C1 C10 S2 113.62(13)
C16 C10 S2 108.88(14)
C9 C11 C12 130.91(19)
C9 C11 C10 116.44(17)
C12 C11 C10 112.64(17)
C13 C12 C11 114.54(18)
C12 C13 C24 126.86(18)
C12 C13 S2 113.54(15)
C24 C13 S2 119.60(15)
C15 C14 C1 114.93(16)
C17 C16 C10 115.23(16)
C19 C18 C23 118.46(18)
C19 C18 C4 120.76(19)
C23 C18 C4 120.74(18)
C20 C19 C18 120.5(2)
C21 C20 C19 120.48(19)
C20 C21 C22 119.5(2)
C23 C22 C21 120.4(2)
C22 C23 C18 120.62(19)
C25 C24 C29 118.69(18)
C25 C24 C13 119.91(19)
C29 C24 C13 121.39(18)
C26 C25 C24 120.4(2)
C27 C26 C25 120.3(2)
C28 C27 C26 119.61(19)
C27 C28 C29 120.6(2)
C28 C29 C24 120.4(2)

loop_
_geom_bond_atom_site_label_1
_geom_bond_atom_site_label_2
_geom_bond_distance
S1 C4 1.7613(19)
S1 C1 1.841(2)
S2 C13 1.764(2)
S2 C10 1.8368(19)
F1 C6 1.356(2)
F2 C6 1.367(2)
F3 C7 1.344(2)
F4 C7 1.340(2)
F5 C8 1.355(2)
F6 C8 1.366(2)
C1 C2 1.533(3)
C1 C10 1.544(3)
C1 C14 1.551(3)
C2 C5 1.360(3)
C2 C3 1.415(3)
C3 C4 1.356(3)
C4 C18 1.463(3)
C5 C9 1.449(3)
C5 C6 1.488(3)
C6 C7 1.543(3)
C7 C8 1.548(3)
C8 C9 1.481(3)
C9 C11 1.355(3)
C10 C11 1.532(3)
C10 C16 1.554(3)
C11 C12 1.422(3)
C12 C13 1.357(3)
C13 C24 1.467(3)
C14 C15 1.523(3)
C16 C17 1.517(3)
C18 C19 1.395(3)
C18 C23 1.398(3)
C19 C20 1.382(3)
C20 C21 1.381(3)
C21 C22 1.386(3)
C22 C23 1.377(3)
C24 C25 1.395(3)
C24 C29 1.395(3)
C25 C26 1.388(3)
C26 C27 1.385(3)
C27 C28 1.376(3)
C28 C29 1.386(3)

loop_
_geom_torsion_atom_site_label_1
_geom_torsion_atom_site_label_2
_geom_torsion_atom_site_label_3
_geom_torsion_atom_site_label_4
_geom_torsion
C4 S1 C1 C2 8.01(14)
C4 S1 C1 C10 124.50(14)
C4 S1 C1 C14 -109.45(14)
C10 C1 C2 C5 44.4(2)
C14 C1 C2 C5 -78.4(2)
S1 C1 C2 C5 164.64(15)
C10 C1 C2 C3 -131.59(18)
C14 C1 C2 C3 105.66(19)
S1 C1 C2 C3 -11.3(2)
C5 C2 C3 C4 -165.4(2)
C1 C2 C3 C4 9.9(3)
C2 C3 C4 C18 172.45(18)
C2 C3 C4 S1 -3.1(2)
C1 S1 C4 C3 -3.43(16)
C1 S1 C4 C18 -179.30(16)
C3 C2 C5 C9 165.1(2)
C1 C2 C5 C9 -10.1(3)
C3 C2 C5 C6 -15.4(4)
C1 C2 C5 C6 169.46(19)
C2 C5 C6 F1 44.3(3)
C9 C5 C6 F1 -136.09(18)
C2 C5 C6 F2 -76.0(3)
C9 C5 C6 F2 103.57(19)
C2 C5 C6 C7 167.1(2)
C9 C5 C6 C7 -13.3(2)
F1 C6 C7 F4 -85.6(2)
F2 C6 C7 F4 30.2(2)
C5 C6 C7 F4 149.84(17)
F1 C6 C7 F3 35.0(2)
F2 C6 C7 F3 150.78(15)
C5 C6 C7 F3 -89.59(18)
F1 C6 C7 C8 151.00(17)
F2 C6 C7 C8 -93.22(18)
C5 C6 C7 C8 26.4(2)
F4 C7 C8 F5 82.4(2)
F3 C7 C8 F5 -37.8(2)
C6 C7 C8 F5 -154.06(17)
F4 C7 C8 F6 -33.9(2)
F3 C7 C8 F6 -154.12(16)
C6 C7 C8 F6 89.66(18)
F4 C7 C8 C9 -153.39(17)
F3 C7 C8 C9 86.40(19)
C6 C7 C8 C9 -29.8(2)
C2 C5 C9 C11 -10.0(3)
C6 C5 C9 C11 170.37(18)
C2 C5 C9 C8 173.72(18)
C6 C5 C9 C8 -5.9(2)
F5 C8 C9 C11 -31.8(3)
F6 C8 C9 C11 89.7(3)
C7 C8 C9 C11 -153.4(2)
F5 C8 C9 C5 144.06(17)
F6 C8 C9 C5 -94.41(19)
C7 C8 C9 C5 22.5(2)
C2 C1 C10 C11 -59.05(19)
C14 C1 C10 C11 62.0(2)
S1 C1 C10 C11 -173.76(12)
C2 C1 C10 C16 61.0(2)
C14 C1 C10 C16 -177.92(16)
S1 C1 C10 C16 -53.70(18)
C2 C1 C10 S2 -174.95(13)
C14 C1 C10 S2 -53.9(2)
S1 C1 C10 S2 70.33(16)
C13 S2 C10 C11 13.67(14)
C13 S2 C10 C1 131.96(15)
C13 S2 C10 C16 -102.25(14)
C5 C9 C11 C12 173.2(2)
C8 C9 C11 C12 -11.4(4)
C5 C9 C11 C10 -8.2(3)
C8 C9 C11 C10 167.19(19)
C1 C10 C11 C9 43.2(2)
C16 C10 C11 C9 -79.1(2)
S2 C10 C11 C9 164.82(15)
C1 C10 C11 C12 -137.97(16)
C16 C10 C11 C12 99.77(18)
S2 C10 C11 C12 -16.3(2)
C9 C11 C12 C13 -170.2(2)
C10 C11 C12 C13 11.2(2)
C11 C12 C13 C24 -179.61(19)
C11 C12 C13 S2 0.2(2)
C10 S2 C13 C12 -8.87(17)
C10 S2 C13 C24 170.95(16)
C2 C1 C14 C15 -53.8(2)
C10 C1 C14 C15 -173.46(16)
S1 C1 C14 C15 60.2(2)
C11 C10 C16 C17 -55.4(2)
C1 C10 C16 C17 -175.53(16)
S2 C10 C16 C17 57.83(19)
C3 C4 C18 C19 17.6(3)
S1 C4 C18 C19 -167.07(15)
C3 C4 C18 C23 -159.7(2)
S1 C4 C18 C23 15.6(3)
C23 C18 C19 C20 1.6(3)
C4 C18 C19 C20 -175.82(18)
C18 C19 C20 C21 -0.3(3)
C19 C20 C21 C22 -0.9(3)
C20 C21 C22 C23 0.8(3)
C21 C22 C23 C18 0.5(3)
C19 C18 C23 C22 -1.7(3)
C4 C18 C23 C22 175.73(18)
C12 C13 C24 C25 -21.7(3)
S2 C13 C24 C25 158.47(15)
C12 C13 C24 C29 157.4(2)
S2 C13 C24 C29 -22.4(3)
C29 C24 C25 C26 0.1(3)
C13 C24 C25 C26 179.27(18)
C24 C25 C26 C27 0.3(3)
C25 C26 C27 C28 -0.6(3)
C26 C27 C28 C29 0.6(3)
C27 C28 C29 C24 -0.3(3)
C25 C24 C29 C28 -0.1(3)
C13 C24 C29 C28 -179.26(17)
